data_1571740
loop_
_publ_author_name
'Zhu, Mengjie'
'Wang, Puzhao'
'Wu, Zhengqiu'
'Zhong, Yangfa'
'Su, Laiman'
'Xin, Yuquan'
'Spokoyny, Alexander M.'
'Zou, Chao'
'Mu, Xin'

_publ_section_title
;
 A Pd-catalyzed route to carborane-fused boron heterocycles.
;
_journal_issue 27
_journal_name_full 'Chemical science'
_journal_page_first 10392
_journal_page_last 10401
_journal_paper_doi 10.1039/d4sc02214a
_journal_volume 15
_journal_year 2024
_chemical_formula_moiety 'C14 H22 B10 N2 O4'
_chemical_formula_sum 'C14 H22 B10 N2 O4'
_chemical_formula_weight 390.43
_space_group_crystal_system triclinic
_space_group_IT_number 2
_space_group_name_Hall '-P 1'
_space_group_name_H-M_alt 'P -1'
_atom_sites_solution_hydrogens geom
_atom_sites_solution_primary dual
_audit_creation_date 2023-03-24
_audit_creation_method
;
Olex2 1.5
(compiled 2022.04.07 svn.rca3783a0 for OlexSys, GUI svn.r6498)
;
_audit_update_record
;
2024-01-04 deposited with the CCDC.	2024-05-28 downloaded from the CCDC.
;
_cell_angle_alpha 104.407(2)
_cell_angle_beta 96.511(2)
_cell_angle_gamma 91.171(2)
_cell_formula_units_Z 2
_cell_length_a 7.6015(3)
_cell_length_b 10.8533(4)
_cell_length_c 12.8730(5)
_cell_measurement_reflns_used 6531
_cell_measurement_temperature 213.00
_cell_measurement_theta_max 54.931
_cell_measurement_theta_min 3.664
_cell_volume 1020.70(7)
_computing_cell_refinement 'SAINT v8.37A (Bruker, 2015)'
_computing_data_reduction 'SAINT v8.37A (Bruker, 2015)'
_computing_molecular_graphics 'Olex2 1.5 (Dolomanov et al., 2009)'
_computing_publication_material 'Olex2 1.5 (Dolomanov et al., 2009)'
_computing_structure_refinement 'SHELXL 2018/3 (Sheldrick, 2015)'
_computing_structure_solution 'SHELXT 2018/2 (Sheldrick, 2018)'
_diffrn_ambient_temperature 213.00
_diffrn_measured_fraction_theta_full 0.992
_diffrn_measured_fraction_theta_max 0.991
_diffrn_measurement_device_type 'Bruker D8 Venture'
_diffrn_measurement_method '\f and \w scans'
_diffrn_radiation_type GaK\a
_diffrn_radiation_wavelength 1.34139
_diffrn_reflns_av_R_equivalents 0.0394
_diffrn_reflns_av_unetI/netI 0.0351
_diffrn_reflns_Laue_measured_fraction_full 0.992
_diffrn_reflns_Laue_measured_fraction_max 0.991
_diffrn_reflns_limit_h_max 9
_diffrn_reflns_limit_h_min -9
_diffrn_reflns_limit_k_max 13
_diffrn_reflns_limit_k_min -13
_diffrn_reflns_limit_l_max 15
_diffrn_reflns_limit_l_min -15
_diffrn_reflns_number 14131
_diffrn_reflns_point_group_measured_fraction_full 0.992
_diffrn_reflns_point_group_measured_fraction_max 0.991
_diffrn_reflns_theta_full 53.594
_diffrn_reflns_theta_max 54.985
_diffrn_reflns_theta_min 3.663
_diffrn_source_current 2.86
_diffrn_source_power 0.1995708
_diffrn_source_voltage 69.78
_diffrn_standards_number 0
_exptl_absorpt_coefficient_mu 0.406
_exptl_absorpt_correction_T_max 0.7508
_exptl_absorpt_correction_T_min 0.6348
_exptl_absorpt_correction_type multi-scan
_exptl_absorpt_process_details
;
SADABS-2016/2 (Bruker,2016/2) was used for absorption correction.
wR2(int) was 0.1130 before and 0.0530 after correction.
The Ratio of minimum to maximum transmission is 0.8455.
The \l/2 correction factor is Not present.
;
_exptl_crystal_colour colourless
_exptl_crystal_colour_primary colourless
_exptl_crystal_density_diffrn 1.270
_exptl_crystal_description block
_exptl_crystal_F_000 404
_exptl_crystal_size_max 0.07
_exptl_crystal_size_mid 0.07
_exptl_crystal_size_min 0.05
_refine_diff_density_max 0.183
_refine_diff_density_min -0.174
_refine_diff_density_rms 0.036
_refine_ls_extinction_method none
_refine_ls_goodness_of_fit_ref 1.056
_refine_ls_hydrogen_treatment constr
_refine_ls_matrix_type full
_refine_ls_number_parameters 273
_refine_ls_number_reflns 3851
_refine_ls_number_restraints 0
_refine_ls_restrained_S_all 1.056
_refine_ls_R_factor_all 0.0678
_refine_ls_R_factor_gt 0.0513
_refine_ls_shift/su_max 0.000
_refine_ls_shift/su_mean 0.000
_refine_ls_structure_factor_coef Fsqd
_refine_ls_weighting_details 'w=1/[\s^2^(Fo^2^)+(0.0864P)^2^+0.1667P] where P=(Fo^2^+2Fc^2^)/3'
_refine_ls_weighting_scheme calc
_refine_ls_wR_factor_gt 0.1430
_refine_ls_wR_factor_ref 0.1565
_reflns_Friedel_coverage 0.000
_reflns_number_gt 2934
_reflns_number_total 3851
_reflns_threshold_expression 'I > 2\s(I)'
_cod_data_source_file d4sc02214a2.cif
_cod_data_source_block mj23176_0m
_cod_depositor_comments 'Adding full bibliography for 1571739--1571749.cif.'
_cod_database_code 1571740
_shelx_shelxl_version_number 2018/3
_shelx_space_group_comment
;
The symmetry employed for this shelxl refinement is uniquely defined
by the following loop, which should always be used as a source of
symmetry information in preference to the above space-group names.
They are only intended as comments.
;
_shelx_estimated_absorpt_t_max 0.980
_shelx_estimated_absorpt_t_min 0.972
_olex2_refinement_description
;
1. Fixed Uiso
 At 1.2 times of:
  All B(H) groups, All C(H) groups
 At 1.5 times of:
  All C(H,H,H) groups
2.a Aromatic/amide H refined with riding coordinates:
 C3(H3), C4(H4), C5(H5), C9(H9), C10(H10), C11(H11)
2.b Idealised Me refined as rotating group:
 C8(H8A,H8B,H8C), C14(H14A,H14B,H14C)
2.c Boron cage BH refined with riding coordinates:
 C1(H1), B2(H2), B3(H3A), B4(H4A), B5(H5A), B6(H6), C7(H7), B8(H8), B11(H11A),
 B12(H12)
;
_olex2_submission_special_instructions 'No special instructions were received'

loop_
_space_group_symop_operation_xyz
'x, y, z'
'-x, -y, -z'

loop_
_atom_site_label
_atom_site_type_symbol
_atom_site_fract_x
_atom_site_fract_y
_atom_site_fract_z
_atom_site_U_iso_or_equiv
_atom_site_adp_type
_atom_site_occupancy
_atom_site_site_symmetry_order
_atom_site_calc_flag
_atom_site_refinement_flags_posn
_atom_site_refinement_flags_adp
_atom_site_refinement_flags_occupancy
_atom_site_disorder_assembly
_atom_site_disorder_group
O1 O 0.5480(2) 0.04594(16) 0.74440(11) 0.0867(5) Uani 1 1 d . . . . .
O2 O 0.4945(2) 0.13011(17) 0.91208(12) 0.0918(6) Uani 1 1 d . . . . .
O3 O 0.8540(2) 0.65186(13) 0.68257(12) 0.0732(4) Uani 1 1 d . . . . .
O4 O 0.7879(2) 0.78200(14) 0.83376(12) 0.0776(5) Uani 1 1 d . . . . .
N1 N 0.84139(19) 0.24575(14) 0.78601(11) 0.0518(4) Uani 1 1 d . . . . .
N2 N 0.58581(18) 0.46408(14) 0.71693(12) 0.0519(4) Uani 1 1 d . . . . .
C1 C 0.9166(3) 0.29606(17) 0.48851(15) 0.0550(5) Uani 1 1 d . . . . .
H1 H 1.031883 0.326268 0.453344 0.066 Uiso 1 1 calc R U . . .
B2 B 0.7213(3) 0.2623(2) 0.40875(18) 0.0612(6) Uani 1 1 d . . . . .
H2 H 0.697818 0.266035 0.322909 0.073 Uiso 1 1 calc R U . . .
C3 C 0.9877(3) 0.3142(2) 0.84621(17) 0.0717(6) Uani 1 1 d . . . . .
H3 H 1.077359 0.351912 0.817947 0.086 Uiso 1 1 calc R U . . .
C4 C 0.9848(3) 0.3199(3) 0.95245(18) 0.0812(7) Uani 1 1 d . . . . .
H4 H 1.070676 0.361042 1.009680 0.097 Uiso 1 1 calc R U . . .
C5 C 0.8316(3) 0.2539(2) 0.96071(16) 0.0666(5) Uani 1 1 d . . . . .
H5 H 0.794386 0.242338 1.024989 0.080 Uiso 1 1 calc R U . . .
C6 C 0.7438(2) 0.20820(17) 0.85904(14) 0.0522(4) Uani 1 1 d . . . . .
C2 C 0.5891(3) 0.12132(19) 0.82942(15) 0.0595(5) Uani 1 1 d . . . . .
C8 C 0.3409(4) 0.0427(3) 0.8930(2) 0.1139(11) Uani 1 1 d . . . . .
H8A H 0.252603 0.064137 0.840621 0.171 Uiso 1 1 calc R U . . .
H8B H 0.291336 0.049157 0.960267 0.171 Uiso 1 1 calc R U . . .
H8C H 0.375770 -0.043623 0.865418 0.171 Uiso 1 1 calc R U . . .
C9 C 0.4483(3) 0.4237(2) 0.76242(19) 0.0758(7) Uani 1 1 d . . . . .
H9 H 0.387899 0.343461 0.737015 0.091 Uiso 1 1 calc R U . . .
C10 C 0.4109(3) 0.5150(2) 0.8490(2) 0.0829(8) Uani 1 1 d . . . . .
H10 H 0.322022 0.509473 0.893053 0.100 Uiso 1 1 calc R U . . .
C11 C 0.5287(3) 0.6178(2) 0.86023(16) 0.0663(6) Uani 1 1 d . . . . .
H11 H 0.534328 0.694996 0.913774 0.080 Uiso 1 1 calc R U . . .
C12 C 0.6358(2) 0.58721(17) 0.77940(13) 0.0485(4) Uani 1 1 d . . . . .
C13 C 0.7685(2) 0.67127(17) 0.75747(13) 0.0495(4) Uani 1 1 d . . . . .
C14 C 0.9123(3) 0.8749(2) 0.8188(2) 0.0847(7) Uani 1 1 d . . . . .
H14A H 0.869065 0.903827 0.755537 0.127 Uiso 1 1 calc R U . . .
H14B H 1.025711 0.837149 0.808821 0.127 Uiso 1 1 calc R U . . .
H14C H 0.926508 0.946693 0.881950 0.127 Uiso 1 1 calc R U . . .
B3 B 0.8445(3) 0.1411(2) 0.44683(17) 0.0559(5) Uani 1 1 d . . . . .
H3A H 0.901354 0.066574 0.385861 0.067 Uiso 1 1 calc R U . . .
B4 B 0.9565(3) 0.2033(2) 0.57705(17) 0.0515(5) Uani 1 1 d . . . . .
H4A H 1.088465 0.170879 0.602111 0.062 Uiso 1 1 calc R U . . .
B5 B 0.9012(3) 0.36569(19) 0.62040(16) 0.0480(5) Uani 1 1 d . . . . .
H5A H 0.997527 0.438815 0.674067 0.058 Uiso 1 1 calc R U . . .
B6 B 0.7546(3) 0.4026(2) 0.51463(17) 0.0560(5) Uani 1 1 d . . . . .
H6 H 0.754750 0.498551 0.498714 0.067 Uiso 1 1 calc R U . . .
C7 C 0.6283(2) 0.15352(17) 0.46172(14) 0.0536(5) Uani 1 1 d . . . . .
H7 H 0.533490 0.080277 0.406794 0.064 Uiso 1 1 calc R U . . .
B8 B 0.7611(3) 0.1061(2) 0.55877(16) 0.0499(5) Uani 1 1 d . . . . .
H8 H 0.760504 0.008566 0.571308 0.060 Uiso 1 1 calc R U . . .
B9 B 0.7965(2) 0.24497(19) 0.66914(15) 0.0454(4) Uani 1 1 d . . . . .
B10 B 0.6703(2) 0.37248(18) 0.63055(16) 0.0463(5) Uani 1 1 d . . . . .
B11 B 0.5595(3) 0.3060(2) 0.49738(17) 0.0564(5) Uani 1 1 d . . . . .
H11A H 0.427893 0.337278 0.470272 0.068 Uiso 1 1 calc R U . . .
B12 B 0.5848(3) 0.20960(19) 0.59060(16) 0.0488(5) Uani 1 1 d . . . . .
H12 H 0.468444 0.178665 0.624361 0.059 Uiso 1 1 calc R U . . .

loop_
_atom_site_aniso_label
_atom_site_aniso_U_11
_atom_site_aniso_U_22
_atom_site_aniso_U_33
_atom_site_aniso_U_23
_atom_site_aniso_U_13
_atom_site_aniso_U_12
O1 0.1091(12) 0.0864(11) 0.0512(8) -0.0057(8) 0.0147(8) -0.0467(9)
O2 0.1003(12) 0.1024(13) 0.0617(9) -0.0054(8) 0.0316(8) -0.0433(10)
O3 0.0913(10) 0.0594(8) 0.0673(9) 0.0009(7) 0.0389(8) -0.0076(7)
O4 0.0960(11) 0.0597(9) 0.0667(9) -0.0109(7) 0.0309(8) -0.0219(8)
N1 0.0485(8) 0.0571(9) 0.0460(8) 0.0085(7) 0.0021(6) -0.0071(7)
N2 0.0450(8) 0.0497(8) 0.0548(9) -0.0024(7) 0.0148(6) 0.0000(6)
C1 0.0629(11) 0.0489(10) 0.0534(10) 0.0062(8) 0.0234(8) 0.0056(8)
B2 0.0818(15) 0.0561(13) 0.0431(11) 0.0052(9) 0.0117(10) 0.0102(11)
C3 0.0563(11) 0.0899(16) 0.0627(13) 0.0165(11) -0.0081(9) -0.0210(11)
C4 0.0795(15) 0.0951(17) 0.0589(13) 0.0146(12) -0.0179(11) -0.0214(13)
C5 0.0824(14) 0.0663(13) 0.0462(11) 0.0090(9) 0.0012(10) -0.0073(11)
C6 0.0610(11) 0.0493(10) 0.0427(9) 0.0052(7) 0.0069(8) -0.0044(8)
C2 0.0741(13) 0.0567(11) 0.0443(10) 0.0056(8) 0.0114(9) -0.0117(9)
C8 0.112(2) 0.134(3) 0.0899(19) 0.0136(18) 0.0329(17) -0.061(2)
C9 0.0599(12) 0.0643(13) 0.0914(16) -0.0135(11) 0.0369(11) -0.0124(10)
C10 0.0724(14) 0.0748(14) 0.0892(16) -0.0167(12) 0.0455(12) -0.0141(11)
C11 0.0648(12) 0.0651(12) 0.0585(12) -0.0102(10) 0.0225(9) -0.0044(10)
C12 0.0473(9) 0.0493(9) 0.0431(9) 0.0005(7) 0.0072(7) 0.0011(7)
C13 0.0544(10) 0.0484(10) 0.0417(9) 0.0037(7) 0.0064(7) 0.0038(8)
C14 0.0973(17) 0.0581(13) 0.0912(17) -0.0006(12) 0.0282(14) -0.0215(12)
B3 0.0647(13) 0.0490(11) 0.0515(12) 0.0020(9) 0.0193(10) 0.0070(10)
B4 0.0471(10) 0.0498(11) 0.0564(12) 0.0066(9) 0.0159(9) 0.0071(9)
B5 0.0466(10) 0.0460(11) 0.0487(11) 0.0028(8) 0.0153(8) -0.0013(8)
B6 0.0685(13) 0.0494(12) 0.0497(12) 0.0073(9) 0.0164(10) 0.0111(10)
C7 0.0576(10) 0.0517(10) 0.0431(9) -0.0035(8) 0.0053(8) 0.0034(8)
B8 0.0499(10) 0.0467(11) 0.0490(11) 0.0027(8) 0.0106(8) 0.0035(8)
B9 0.0417(9) 0.0455(10) 0.0450(10) 0.0029(8) 0.0078(8) -0.0021(8)
B10 0.0432(10) 0.0450(10) 0.0459(10) 0.0007(8) 0.0098(8) 0.0016(8)
B11 0.0587(12) 0.0538(12) 0.0502(11) 0.0023(9) 0.0020(9) 0.0112(10)
B12 0.0447(10) 0.0507(11) 0.0437(10) -0.0026(8) 0.0071(8) 0.0002(8)

loop_
_atom_type_symbol
_atom_type_description
_atom_type_scat_dispersion_real
_atom_type_scat_dispersion_imag
_atom_type_scat_source
C C 0.0137 0.0067 'International Tables Vol C Tables 4.2.6.8 and 6.1.1.4'
H H 0.0000 0.0000 'International Tables Vol C Tables 4.2.6.8 and 6.1.1.4'
B B 0.0070 0.0029 'International Tables Vol C Tables 4.2.6.8 and 6.1.1.4'
N N 0.0241 0.0134 'International Tables Vol C Tables 4.2.6.8 and 6.1.1.4'
O O 0.0389 0.0241 'International Tables Vol C Tables 4.2.6.8 and 6.1.1.4'

loop_
_geom_angle_atom_site_label_1
_geom_angle_atom_site_label_2
_geom_angle_atom_site_label_3
_geom_angle
_geom_angle_site_symmetry_1
_geom_angle_site_symmetry_3
_geom_angle_publ_flag
C2 O2 C8 116.22(17) . . ?
C13 O4 C14 116.07(16) . . ?
C3 N1 C6 106.06(15) . . ?
C3 N1 B9 120.62(16) . . ?
C6 N1 B9 132.09(15) . . ?
C9 N2 C12 105.68(14) . . ?
C9 N2 B10 120.64(15) . . ?
C12 N2 B10 132.75(14) . . ?
B2 C1 H1 117.8 . . ?
B2 C1 B3 63.04(13) . . ?
B2 C1 B4 114.81(15) . . ?
B2 C1 B5 114.92(14) . . ?
B2 C1 B6 62.62(12) . . ?
B3 C1 H1 117.8 . . ?
B3 C1 B4 62.19(12) . . ?
B3 C1 B5 114.79(15) . . ?
B3 C1 B6 115.35(15) . . ?
B4 C1 H1 117.3 . . ?
B4 C1 B6 116.08(14) . . ?
B5 C1 H1 117.3 . . ?
B5 C1 B4 63.32(11) . . ?
B5 C1 B6 63.37(12) . . ?
B6 C1 H1 116.9 . . ?
C1 B2 H2 125.6 . . ?
C1 B2 B3 58.69(12) . . ?
C1 B2 B6 59.41(12) . . ?
C1 B2 B11 104.82(14) . . ?
B3 B2 H2 120.9 . . ?
B6 B2 H2 121.4 . . ?
B6 B2 B3 109.09(16) . . ?
C7 B2 C1 100.85(16) . . ?
C7 B2 H2 125.5 . . ?
C7 B2 B3 58.27(12) . . ?
C7 B2 B6 105.37(15) . . ?
C7 B2 B11 59.50(12) . . ?
B11 B2 H2 121.8 . . ?
B11 B2 B3 108.63(16) . . ?
B11 B2 B6 59.82(12) . . ?
N1 C3 H3 124.8 . . ?
C4 C3 N1 110.3(2) . . ?
C4 C3 H3 124.8 . . ?
C3 C4 H4 126.5 . . ?
C3 C4 C5 107.07(18) . . ?
C5 C4 H4 126.5 . . ?
C4 C5 H5 126.0 . . ?
C6 C5 C4 108.07(19) . . ?
C6 C5 H5 126.0 . . ?
N1 C6 C2 124.82(15) . . ?
C5 C6 N1 108.45(17) . . ?
C5 C6 C2 126.24(18) . . ?
O1 C2 O2 121.61(18) . . ?
O1 C2 C6 126.84(18) . . ?
O2 C2 C6 111.50(16) . . ?
O2 C8 H8A 109.5 . . ?
O2 C8 H8B 109.5 . . ?
O2 C8 H8C 109.5 . . ?
H8A C8 H8B 109.5 . . ?
H8A C8 H8C 109.5 . . ?
H8B C8 H8C 109.5 . . ?
N2 C9 H9 124.6 . . ?
C10 C9 N2 110.89(19) . . ?
C10 C9 H9 124.6 . . ?
C9 C10 H10 126.5 . . ?
C9 C10 C11 106.94(18) . . ?
C11 C10 H10 126.5 . . ?
C10 C11 H11 126.0 . . ?
C12 C11 C10 108.04(17) . . ?
C12 C11 H11 126.0 . . ?
N2 C12 C13 125.53(15) . . ?
C11 C12 N2 108.45(16) . . ?
C11 C12 C13 125.87(16) . . ?
O3 C13 O4 121.25(17) . . ?
O3 C13 C12 127.79(16) . . ?
O4 C13 C12 110.96(15) . . ?
O4 C14 H14A 109.5 . . ?
O4 C14 H14B 109.5 . . ?
O4 C14 H14C 109.5 . . ?
H14A C14 H14B 109.5 . . ?
H14A C14 H14C 109.5 . . ?
H14B C14 H14C 109.5 . . ?
C1 B3 B2 58.27(13) . . ?
C1 B3 H3A 125.6 . . ?
C1 B3 B4 59.30(12) . . ?
C1 B3 B8 105.40(14) . . ?
B2 B3 H3A 121.1 . . ?
B4 B3 B2 108.48(15) . . ?
B4 B3 H3A 121.7 . . ?
B4 B3 B8 60.21(12) . . ?
C7 B3 C1 100.67(14) . . ?
C7 B3 B2 58.45(13) . . ?
C7 B3 H3A 125.7 . . ?
C7 B3 B4 104.93(14) . . ?
C7 B3 B8 59.29(12) . . ?
B8 B3 B2 108.83(15) . . ?
B8 B3 H3A 121.4 . . ?
C1 B4 B3 58.52(12) . . ?
C1 B4 H4A 125.1 . . ?
C1 B4 B5 58.08(11) . . ?
C1 B4 B8 104.64(15) . . ?
C1 B4 B9 104.97(14) . . ?
B3 B4 H4A 121.6 . . ?
B3 B4 B5 107.45(15) . . ?
B3 B4 B8 60.01(12) . . ?
B3 B4 B9 108.59(14) . . ?
B5 B4 H4A 121.7 . . ?
B8 B4 H4A 122.1 . . ?
B8 B4 B5 108.32(13) . . ?
B8 B4 B9 60.57(11) . . ?
B9 B4 H4A 121.7 . . ?
B9 B4 B5 60.46(11) . . ?
C1 B5 B4 58.61(11) . . ?
C1 B5 H5A 125.0 . . ?
C1 B5 B6 58.70(11) . . ?
C1 B5 B9 104.74(14) . . ?
C1 B5 B10 105.29(14) . . ?
B4 B5 H5A 121.3 . . ?
B4 B5 B6 108.34(14) . . ?
B4 B5 B9 59.64(11) . . ?
B6 B5 H5A 121.1 . . ?
B6 B5 B9 109.38(14) . . ?
B9 B5 H5A 121.6 . . ?
B10 B5 B4 109.40(14) . . ?
B10 B5 H5A 121.2 . . ?
B10 B5 B6 60.18(12) . . ?
B10 B5 B9 61.85(11) . . ?
C1 B6 B2 57.97(12) . . ?
C1 B6 B5 57.93(11) . . ?
C1 B6 H6 125.5 . . ?
C1 B6 B10 104.21(15) . . ?
C1 B6 B11 103.93(15) . . ?
B2 B6 B5 106.64(15) . . ?
B2 B6 H6 121.8 . . ?
B2 B6 B10 108.43(16) . . ?
B5 B6 H6 122.5 . . ?
B10 B6 B5 59.55(11) . . ?
B10 B6 H6 122.0 . . ?
B11 B6 B2 60.08(13) . . ?
B11 B6 B5 107.23(15) . . ?
B11 B6 H6 122.4 . . ?
B11 B6 B10 60.58(12) . . ?
B2 C7 H7 117.5 . . ?
B2 C7 B8 115.59(15) . . ?
B2 C7 B11 62.57(13) . . ?
B2 C7 B12 114.68(14) . . ?
B3 C7 B2 63.27(13) . . ?
B3 C7 H7 117.5 . . ?
B3 C7 B8 62.63(12) . . ?
B3 C7 B11 115.28(15) . . ?
B3 C7 B12 114.87(14) . . ?
B8 C7 H7 116.8 . . ?
B8 C7 B11 116.01(13) . . ?
B11 C7 H7 117.2 . . ?
B12 C7 H7 117.7 . . ?
B12 C7 B8 63.39(11) . . ?
B12 C7 B11 62.86(12) . . ?
B3 B8 B4 59.78(12) . . ?
B3 B8 H8 121.9 . . ?
B3 B8 B9 108.13(15) . . ?
B3 B8 B12 106.72(15) . . ?
B4 B8 H8 122.8 . . ?
B4 B8 B9 60.23(11) . . ?
B4 B8 B12 107.03(14) . . ?
C7 B8 B3 58.08(12) . . ?
C7 B8 B4 103.68(15) . . ?
C7 B8 H8 125.4 . . ?
C7 B8 B9 104.39(14) . . ?
C7 B8 B12 58.00(11) . . ?
B9 B8 H8 122.0 . . ?
B12 B8 H8 122.3 . . ?
B12 B8 B9 59.83(10) . . ?
N1 B9 B4 120.52(15) . . ?
N1 B9 B5 118.11(14) . . ?
N1 B9 B8 125.63(16) . . ?
N1 B9 B10 120.67(14) . . ?
N1 B9 B12 127.05(15) . . ?
B4 B9 B5 59.90(11) . . ?
B4 B9 B8 59.21(11) . . ?
B4 B9 B10 106.99(14) . . ?
B4 B9 B12 106.36(13) . . ?
B5 B9 B10 58.56(11) . . ?
B8 B9 B5 106.82(14) . . ?
B8 B9 B10 107.94(13) . . ?
B12 B9 B5 105.48(14) . . ?
B12 B9 B8 59.99(10) . . ?
B12 B9 B10 59.64(11) . . ?
N2 B10 B5 125.62(14) . . ?
N2 B10 B6 128.14(16) . . ?
N2 B10 B9 118.04(15) . . ?
N2 B10 B11 123.01(15) . . ?
N2 B10 B12 117.70(14) . . ?
B5 B10 B6 60.27(11) . . ?
B5 B10 B9 59.59(11) . . ?
B5 B10 B11 106.49(13) . . ?
B5 B10 B12 105.50(13) . . ?
B6 B10 B9 107.66(13) . . ?
B6 B10 B11 58.93(12) . . ?
B6 B10 B12 106.00(13) . . ?
B11 B10 B9 106.57(13) . . ?
B11 B10 B12 59.30(12) . . ?
B12 B10 B9 58.65(11) . . ?
B2 B11 B10 108.38(15) . . ?
B2 B11 H11A 122.0 . . ?
B2 B11 B12 106.84(15) . . ?
B6 B11 B2 60.10(13) . . ?
B6 B11 B10 60.50(11) . . ?
B6 B11 H11A 122.1 . . ?
B6 B11 B12 108.28(15) . . ?
C7 B11 B2 57.93(12) . . ?
C7 B11 B6 104.39(15) . . ?
C7 B11 B10 104.95(14) . . ?
C7 B11 H11A 125.3 . . ?
C7 B11 B12 58.00(11) . . ?
B10 B11 H11A 121.6 . . ?
B12 B11 B10 60.63(11) . . ?
B12 B11 H11A 121.8 . . ?
C7 B12 B8 58.61(11) . . ?
C7 B12 B9 105.14(13) . . ?
C7 B12 B10 105.40(15) . . ?
C7 B12 B11 59.15(11) . . ?
C7 B12 H12 124.8 . . ?
B8 B12 B10 109.74(14) . . ?
B8 B12 H12 120.9 . . ?
B9 B12 B8 60.19(11) . . ?
B9 B12 B10 61.71(11) . . ?
B9 B12 H12 121.4 . . ?
B10 B12 H12 121.3 . . ?
B11 B12 B8 108.97(14) . . ?
B11 B12 B9 109.63(15) . . ?
B11 B12 B10 60.07(12) . . ?
B11 B12 H12 120.8 . . ?

loop_
_geom_bond_atom_site_label_1
_geom_bond_atom_site_label_2
_geom_bond_distance
_geom_bond_site_symmetry_2
_geom_bond_publ_flag
O1 C2 1.196(2) . ?
O2 C2 1.336(2) . ?
O2 C8 1.448(3) . ?
O3 C13 1.201(2) . ?
O4 C13 1.343(2) . ?
O4 C14 1.431(3) . ?
N1 C3 1.369(2) . ?
N1 C6 1.392(2) . ?
N1 B9 1.502(2) . ?
N2 C9 1.370(2) . ?
N2 C12 1.397(2) . ?
N2 B10 1.508(2) . ?
C1 H1 1.1100 . ?
C1 B2 1.684(3) . ?
C1 B3 1.692(3) . ?
C1 B4 1.706(3) . ?
C1 B5 1.696(3) . ?
C1 B6 1.710(3) . ?
B2 H2 1.1100 . ?
B2 B3 1.765(3) . ?
B2 B6 1.764(3) . ?
B2 C7 1.684(3) . ?
B2 B11 1.764(3) . ?
C3 H3 0.9400 . ?
C3 C4 1.356(3) . ?
C4 H4 0.9400 . ?
C4 C5 1.383(3) . ?
C5 H5 0.9400 . ?
C5 C6 1.367(3) . ?
C6 C2 1.446(3) . ?
C8 H8A 0.9700 . ?
C8 H8B 0.9700 . ?
C8 H8C 0.9700 . ?
C9 H9 0.9400 . ?
C9 C10 1.356(3) . ?
C10 H10 0.9400 . ?
C10 C11 1.385(3) . ?
C11 H11 0.9400 . ?
C11 C12 1.374(2) . ?
C12 C13 1.444(3) . ?
C14 H14A 0.9700 . ?
C14 H14B 0.9700 . ?
C14 H14C 0.9700 . ?
B3 H3A 1.1100 . ?
B3 B4 1.755(3) . ?
B3 C7 1.681(3) . ?
B3 B8 1.759(3) . ?
B4 H4A 1.1100 . ?
B4 B5 1.786(3) . ?
B4 B8 1.763(3) . ?
B4 B9 1.781(3) . ?
B5 H5A 1.1100 . ?
B5 B6 1.789(3) . ?
B5 B9 1.796(3) . ?
B5 B10 1.776(3) . ?
B6 H6 1.1100 . ?
B6 B10 1.788(3) . ?
B6 B11 1.759(3) . ?
C7 H7 1.1100 . ?
C7 B8 1.703(3) . ?
C7 B11 1.713(3) . ?
C7 B12 1.692(2) . ?
B8 H8 1.1100 . ?
B8 B9 1.787(3) . ?
B8 B12 1.783(3) . ?
B9 B10 1.836(3) . ?
B9 B12 1.780(3) . ?
B10 B11 1.789(3) . ?
B10 B12 1.799(3) . ?
B11 H11A 1.1100 . ?
B11 B12 1.775(3) . ?
B12 H12 1.1100 . ?

loop_
_geom_torsion_atom_site_label_1
_geom_torsion_atom_site_label_2
_geom_torsion_atom_site_label_3
_geom_torsion_atom_site_label_4
_geom_torsion
_geom_torsion_site_symmetry_1
_geom_torsion_site_symmetry_2
_geom_torsion_site_symmetry_3
_geom_torsion_site_symmetry_4
_geom_torsion_publ_flag
N1 C3 C4 C5 -0.4(3) . . . . ?
N1 C6 C2 O1 20.2(3) . . . . ?
N1 C6 C2 O2 -162.36(19) . . . . ?
N1 B9 B10 N2 -10.7(2) . . . . ?
N1 B9 B10 B5 106.23(17) . . . . ?
N1 B9 B10 B6 144.00(15) . . . . ?
N1 B9 B10 B11 -154.06(15) . . . . ?
N1 B9 B10 B12 -117.67(17) . . . . ?
N1 B9 B12 C7 -153.03(17) . . . . ?
N1 B9 B12 B8 -114.0(2) . . . . ?
N1 B9 B12 B10 107.37(19) . . . . ?
N1 B9 B12 B11 144.85(17) . . . . ?
N2 C9 C10 C11 -0.2(3) . . . . ?
N2 C12 C13 O3 1.8(3) . . . . ?
N2 C12 C13 O4 -178.86(17) . . . . ?
N2 B10 B11 B2 155.59(17) . . . . ?
N2 B10 B11 B6 117.93(19) . . . . ?
N2 B10 B11 C7 -143.77(17) . . . . ?
N2 B10 B11 B12 -105.01(19) . . . . ?
N2 B10 B12 C7 153.26(15) . . . . ?
N2 B10 B12 B8 -145.11(16) . . . . ?
N2 B10 B12 B9 -107.57(17) . . . . ?
N2 B10 B12 B11 113.82(18) . . . . ?
C1 B2 B3 B4 32.90(14) . . . . ?
C1 B2 B3 C7 129.43(14) . . . . ?
C1 B2 B3 B8 96.84(15) . . . . ?
C1 B2 B6 B5 -32.80(14) . . . . ?
C1 B2 B6 B10 -95.55(16) . . . . ?
C1 B2 B6 B11 -133.44(16) . . . . ?
C1 B2 C7 B3 -42.22(13) . . . . ?
C1 B2 C7 B8 -6.49(18) . . . . ?
C1 B2 C7 B11 100.92(14) . . . . ?
C1 B2 C7 B12 64.45(18) . . . . ?
C1 B2 B11 B6 40.28(15) . . . . ?
C1 B2 B11 C7 -94.02(16) . . . . ?
C1 B2 B11 B10 2.4(2) . . . . ?
C1 B2 B11 B12 -61.49(19) . . . . ?
C1 B3 B4 B5 32.60(13) . . . . ?
C1 B3 B4 B8 134.08(14) . . . . ?
C1 B3 B4 B9 96.52(15) . . . . ?
C1 B3 C7 B2 41.96(13) . . . . ?
C1 B3 C7 B8 -101.67(15) . . . . ?
C1 B3 C7 B11 5.9(2) . . . . ?
C1 B3 C7 B12 -64.41(19) . . . . ?
C1 B3 B8 B4 -39.84(13) . . . . ?
C1 B3 B8 C7 93.43(15) . . . . ?
C1 B3 B8 B9 -2.54(19) . . . . ?
C1 B3 B8 B12 60.47(17) . . . . ?
C1 B4 B5 B6 32.49(14) . . . . ?
C1 B4 B5 B9 134.66(15) . . . . ?
C1 B4 B5 B10 96.47(16) . . . . ?
C1 B4 B8 B3 39.28(12) . . . . ?
C1 B4 B8 C7 -0.22(16) . . . . ?
C1 B4 B8 B9 -99.15(14) . . . . ?
C1 B4 B8 B12 -60.50(16) . . . . ?
C1 B4 B9 N1 -145.56(16) . . . . ?
C1 B4 B9 B5 -38.68(13) . . . . ?
C1 B4 B9 B8 98.60(15) . . . . ?
C1 B4 B9 B10 -2.51(17) . . . . ?
C1 B4 B9 B12 60.03(17) . . . . ?
C1 B5 B6 B2 32.81(14) . . . . ?
C1 B5 B6 B10 134.77(15) . . . . ?
C1 B5 B6 B11 95.92(15) . . . . ?
C1 B5 B9 N1 149.74(15) . . . . ?
C1 B5 B9 B4 38.89(13) . . . . ?
C1 B5 B9 B8 1.38(18) . . . . ?
C1 B5 B9 B10 -99.70(15) . . . . ?
C1 B5 B9 B12 -61.32(16) . . . . ?
C1 B5 B10 N2 -156.73(17) . . . . ?
C1 B5 B10 B6 -38.97(13) . . . . ?
C1 B5 B10 B9 98.79(14) . . . . ?
C1 B5 B10 B11 -1.06(18) . . . . ?
C1 B5 B10 B12 60.88(17) . . . . ?
C1 B6 B10 N2 152.21(17) . . . . ?
C1 B6 B10 B5 38.36(13) . . . . ?
C1 B6 B10 B9 0.89(18) . . . . ?
C1 B6 B10 B11 -98.18(15) . . . . ?
C1 B6 B10 B12 -60.64(17) . . . . ?
C1 B6 B11 B2 -39.36(14) . . . . ?
C1 B6 B11 C7 -0.60(18) . . . . ?
C1 B6 B11 B10 98.65(15) . . . . ?
C1 B6 B11 B12 59.96(17) . . . . ?
B2 C1 B3 B4 -143.19(15) . . . . ?
B2 C1 B3 C7 -42.06(14) . . . . ?
B2 C1 B3 B8 -102.90(16) . . . . ?
B2 C1 B4 B3 36.04(14) . . . . ?
B2 C1 B4 B5 -106.69(16) . . . . ?
B2 C1 B4 B8 -3.98(18) . . . . ?
B2 C1 B4 B9 -66.85(17) . . . . ?
B2 C1 B5 B4 106.52(17) . . . . ?
B2 C1 B5 B6 -36.85(16) . . . . ?
B2 C1 B5 B9 67.13(19) . . . . ?
B2 C1 B5 B10 2.8(2) . . . . ?
B2 C1 B6 B5 142.23(16) . . . . ?
B2 C1 B6 B10 103.08(17) . . . . ?
B2 C1 B6 B11 40.42(15) . . . . ?
B2 B3 B4 C1 -32.50(14) . . . . ?
B2 B3 B4 B5 0.1(2) . . . . ?
B2 B3 B4 B8 101.58(16) . . . . ?
B2 B3 B4 B9 64.02(19) . . . . ?
B2 B3 C7 B8 -143.63(15) . . . . ?
B2 B3 C7 B11 -36.08(15) . . . . ?
B2 B3 C7 B12 -106.37(17) . . . . ?
B2 B3 B8 B4 -101.00(16) . . . . ?
B2 B3 B8 C7 32.27(14) . . . . ?
B2 B3 B8 B9 -63.70(18) . . . . ?
B2 B3 B8 B12 -0.69(19) . . . . ?
B2 B6 B10 N2 -147.28(18) . . . . ?
B2 B6 B10 B5 98.87(16) . . . . ?
B2 B6 B10 B9 61.40(18) . . . . ?
B2 B6 B10 B11 -37.67(15) . . . . ?
B2 B6 B10 B12 -0.13(19) . . . . ?
B2 B6 B11 C7 38.76(14) . . . . ?
B2 B6 B11 B10 138.02(16) . . . . ?
B2 B6 B11 B12 99.32(16) . . . . ?
B2 C7 B8 B3 -35.96(14) . . . . ?
B2 C7 B8 B4 4.40(18) . . . . ?
B2 C7 B8 B9 66.67(17) . . . . ?
B2 C7 B8 B12 106.13(16) . . . . ?
B2 C7 B11 B6 -39.83(15) . . . . ?
B2 C7 B11 B10 -102.59(16) . . . . ?
B2 C7 B11 B12 -142.63(16) . . . . ?
B2 C7 B12 B8 -107.55(17) . . . . ?
B2 C7 B12 B9 -67.76(19) . . . . ?
B2 C7 B12 B10 -3.5(2) . . . . ?
B2 C7 B12 B11 36.36(16) . . . . ?
B2 B11 B12 C7 -32.50(14) . . . . ?
B2 B11 B12 B8 -0.38(19) . . . . ?
B2 B11 B12 B9 63.80(17) . . . . ?
B2 B11 B12 B10 101.99(16) . . . . ?
C3 N1 C6 C5 -0.1(2) . . . . ?
C3 N1 C6 C2 -172.44(19) . . . . ?
C3 N1 B9 B4 53.8(2) . . . . ?
C3 N1 B9 B5 -16.1(2) . . . . ?
C3 N1 B9 B8 125.8(2) . . . . ?
C3 N1 B9 B10 -84.3(2) . . . . ?
C3 N1 B9 B12 -157.53(18) . . . . ?
C3 C4 C5 C6 0.3(3) . . . . ?
C4 C5 C6 N1 -0.2(2) . . . . ?
C4 C5 C6 C2 172.1(2) . . . . ?
C5 C6 C2 O1 -150.8(2) . . . . ?
C5 C6 C2 O2 26.6(3) . . . . ?
C6 N1 C3 C4 0.3(3) . . . . ?
C6 N1 B9 B4 -140.87(19) . . . . ?
C6 N1 B9 B5 149.32(18) . . . . ?
C6 N1 B9 B8 -68.8(3) . . . . ?
C6 N1 B9 B10 81.1(2) . . . . ?
C6 N1 B9 B12 7.9(3) . . . . ?
C8 O2 C2 O1 0.5(4) . . . . ?
C8 O2 C2 C6 -177.1(2) . . . . ?
C9 N2 C12 C11 0.1(2) . . . . ?
C9 N2 C12 C13 -175.62(19) . . . . ?
C9 N2 B10 B5 -138.7(2) . . . . ?
C9 N2 B10 B6 143.6(2) . . . . ?
C9 N2 B10 B9 -67.6(2) . . . . ?
C9 N2 B10 B11 69.4(3) . . . . ?
C9 N2 B10 B12 -0.3(3) . . . . ?
C9 C10 C11 C12 0.3(3) . . . . ?
C10 C11 C12 N2 -0.2(3) . . . . ?
C10 C11 C12 C13 175.5(2) . . . . ?
C11 C12 C13 O3 -173.2(2) . . . . ?
C11 C12 C13 O4 6.2(3) . . . . ?
C12 N2 C9 C10 0.1(3) . . . . ?
C12 N2 B10 B5 28.6(3) . . . . ?
C12 N2 B10 B6 -49.1(3) . . . . ?
C12 N2 B10 B9 99.7(2) . . . . ?
C12 N2 B10 B11 -123.3(2) . . . . ?
C12 N2 B10 B12 166.97(18) . . . . ?
C14 O4 C13 O3 1.3(3) . . . . ?
C14 O4 C13 C12 -178.11(18) . . . . ?
B3 C1 B2 B6 143.54(16) . . . . ?
B3 C1 B2 C7 41.99(12) . . . . ?
B3 C1 B2 B11 103.05(17) . . . . ?
B3 C1 B4 B5 -142.73(15) . . . . ?
B3 C1 B4 B8 -40.02(13) . . . . ?
B3 C1 B4 B9 -102.89(15) . . . . ?
B3 C1 B5 B4 36.16(15) . . . . ?
B3 C1 B5 B6 -107.21(18) . . . . ?
B3 C1 B5 B9 -3.2(2) . . . . ?
B3 C1 B5 B10 -67.52(19) . . . . ?
B3 C1 B6 B2 -35.88(16) . . . . ?
B3 C1 B6 B5 106.35(17) . . . . ?
B3 C1 B6 B10 67.20(19) . . . . ?
B3 C1 B6 B11 4.5(2) . . . . ?
B3 B2 B6 C1 32.50(15) . . . . ?
B3 B2 B6 B5 -0.3(2) . . . . ?
B3 B2 B6 B10 -63.1(2) . . . . ?
B3 B2 B6 B11 -100.94(18) . . . . ?
B3 B2 C7 B8 35.73(14) . . . . ?
B3 B2 C7 B11 143.14(15) . . . . ?
B3 B2 C7 B12 106.67(16) . . . . ?
B3 B2 B11 B6 101.72(18) . . . . ?
B3 B2 B11 C7 -32.58(14) . . . . ?
B3 B2 B11 B10 63.9(2) . . . . ?
B3 B2 B11 B12 -0.1(2) . . . . ?
B3 B4 B5 C1 -32.78(14) . . . . ?
B3 B4 B5 B6 -0.29(19) . . . . ?
B3 B4 B5 B9 101.88(15) . . . . ?
B3 B4 B5 B10 63.69(18) . . . . ?
B3 B4 B8 C7 -39.50(12) . . . . ?
B3 B4 B8 B9 -138.44(15) . . . . ?
B3 B4 B8 B12 -99.78(16) . . . . ?
B3 B4 B9 N1 153.16(16) . . . . ?
B3 B4 B9 B5 -99.96(16) . . . . ?
B3 B4 B9 B8 37.32(14) . . . . ?
B3 B4 B9 B10 -63.80(17) . . . . ?
B3 B4 B9 B12 -1.3(2) . . . . ?
B3 C7 B8 B4 40.36(13) . . . . ?
B3 C7 B8 B9 102.64(15) . . . . ?
B3 C7 B8 B12 142.09(15) . . . . ?
B3 C7 B11 B2 36.34(16) . . . . ?
B3 C7 B11 B6 -3.5(2) . . . . ?
B3 C7 B11 B10 -66.25(19) . . . . ?
B3 C7 B11 B12 -106.29(17) . . . . ?
B3 C7 B12 B8 -36.97(15) . . . . ?
B3 C7 B12 B9 2.8(2) . . . . ?
B3 C7 B12 B10 67.05(19) . . . . ?
B3 C7 B12 B11 106.94(18) . . . . ?
B3 B8 B9 N1 -144.57(16) . . . . ?
B3 B8 B9 B4 -37.10(14) . . . . ?
B3 B8 B9 B5 0.72(18) . . . . ?
B3 B8 B9 B10 62.37(17) . . . . ?
B3 B8 B9 B12 99.20(16) . . . . ?
B3 B8 B12 C7 32.99(13) . . . . ?
B3 B8 B12 B9 -101.61(16) . . . . ?
B3 B8 B12 B10 -63.42(17) . . . . ?
B3 B8 B12 B11 0.66(18) . . . . ?
B4 C1 B2 B3 -35.72(14) . . . . ?
B4 C1 B2 B6 107.82(16) . . . . ?
B4 C1 B2 C7 6.27(18) . . . . ?
B4 C1 B2 B11 67.33(18) . . . . ?
B4 C1 B3 B2 143.19(15) . . . . ?
B4 C1 B3 C7 101.13(15) . . . . ?
B4 C1 B3 B8 40.29(13) . . . . ?
B4 C1 B5 B6 -143.37(15) . . . . ?
B4 C1 B5 B9 -39.39(13) . . . . ?
B4 C1 B5 B10 -103.68(15) . . . . ?
B4 C1 B6 B2 -105.82(18) . . . . ?
B4 C1 B6 B5 36.41(15) . . . . ?
B4 C1 B6 B10 -2.7(2) . . . . ?
B4 C1 B6 B11 -65.40(19) . . . . ?
B4 B3 C7 B2 102.78(16) . . . . ?
B4 B3 C7 B8 -40.85(14) . . . . ?
B4 B3 C7 B11 66.71(19) . . . . ?
B4 B3 C7 B12 -3.6(2) . . . . ?
B4 B3 B8 C7 133.27(15) . . . . ?
B4 B3 B8 B9 37.30(13) . . . . ?
B4 B3 B8 B12 100.31(15) . . . . ?
B4 B5 B6 C1 -32.45(13) . . . . ?
B4 B5 B6 B2 0.4(2) . . . . ?
B4 B5 B6 B10 102.32(15) . . . . ?
B4 B5 B6 B11 63.47(17) . . . . ?
B4 B5 B9 N1 110.85(17) . . . . ?
B4 B5 B9 B8 -37.50(13) . . . . ?
B4 B5 B9 B10 -138.59(14) . . . . ?
B4 B5 B9 B12 -100.21(14) . . . . ?
B4 B5 B10 N2 141.72(18) . . . . ?
B4 B5 B10 B6 -100.53(16) . . . . ?
B4 B5 B10 B9 37.23(13) . . . . ?
B4 B5 B10 B11 -62.62(18) . . . . ?
B4 B5 B10 B12 -0.68(19) . . . . ?
B4 B8 B9 N1 -107.47(18) . . . . ?
B4 B8 B9 B5 37.82(14) . . . . ?
B4 B8 B9 B10 99.47(15) . . . . ?
B4 B8 B9 B12 136.30(16) . . . . ?
B4 B8 B12 C7 95.76(16) . . . . ?
B4 B8 B12 B9 -38.84(14) . . . . ?
B4 B8 B12 B10 -0.65(19) . . . . ?
B4 B8 B12 B11 63.43(17) . . . . ?
B4 B9 B10 N2 -153.66(15) . . . . ?
B4 B9 B10 B5 -36.75(13) . . . . ?
B4 B9 B10 B6 1.02(18) . . . . ?
B4 B9 B10 B11 62.96(17) . . . . ?
B4 B9 B10 B12 99.35(14) . . . . ?
B4 B9 B12 C7 -0.82(19) . . . . ?
B4 B9 B12 B8 38.21(14) . . . . ?
B4 B9 B12 B10 -100.42(15) . . . . ?
B4 B9 B12 B11 -62.94(17) . . . . ?
B5 C1 B2 B3 -106.41(17) . . . . ?
B5 C1 B2 B6 37.13(16) . . . . ?
B5 C1 B2 C7 -64.42(18) . . . . ?
B5 C1 B2 B11 -3.4(2) . . . . ?
B5 C1 B3 B2 106.60(17) . . . . ?
B5 C1 B3 B4 -36.59(15) . . . . ?
B5 C1 B3 C7 64.54(19) . . . . ?
B5 C1 B3 B8 3.7(2) . . . . ?
B5 C1 B4 B3 142.73(15) . . . . ?
B5 C1 B4 B8 102.71(14) . . . . ?
B5 C1 B4 B9 39.83(13) . . . . ?
B5 C1 B6 B2 -142.23(16) . . . . ?
B5 C1 B6 B10 -39.15(13) . . . . ?
B5 C1 B6 B11 -101.81(16) . . . . ?
B5 B4 B8 B3 99.99(16) . . . . ?
B5 B4 B8 C7 60.49(16) . . . . ?
B5 B4 B8 B9 -38.44(14) . . . . ?
B5 B4 B8 B12 0.22(19) . . . . ?
B5 B4 B9 N1 -106.88(18) . . . . ?
B5 B4 B9 B8 137.28(15) . . . . ?
B5 B4 B9 B10 36.16(13) . . . . ?
B5 B4 B9 B12 98.71(15) . . . . ?
B5 B6 B10 N2 113.85(19) . . . . ?
B5 B6 B10 B9 -37.47(13) . . . . ?
B5 B6 B10 B11 -136.54(15) . . . . ?
B5 B6 B10 B12 -99.00(14) . . . . ?
B5 B6 B11 B2 -99.64(16) . . . . ?
B5 B6 B11 C7 -60.87(17) . . . . ?
B5 B6 B11 B10 38.38(12) . . . . ?
B5 B6 B11 B12 -0.31(18) . . . . ?
B5 B9 B10 N2 -116.91(17) . . . . ?
B5 B9 B10 B6 37.77(13) . . . . ?
B5 B9 B10 B11 99.71(15) . . . . ?
B5 B9 B10 B12 136.10(14) . . . . ?
B5 B9 B12 C7 61.73(16) . . . . ?
B5 B9 B12 B8 100.76(14) . . . . ?
B5 B9 B12 B10 -37.87(12) . . . . ?
B5 B9 B12 B11 -0.39(17) . . . . ?
B5 B10 B11 B2 -0.9(2) . . . . ?
B5 B10 B11 B6 -38.53(14) . . . . ?
B5 B10 B11 C7 59.77(18) . . . . ?
B5 B10 B11 B12 98.54(15) . . . . ?
B5 B10 B12 C7 -60.81(17) . . . . ?
B5 B10 B12 B8 0.82(18) . . . . ?
B5 B10 B12 B9 38.36(13) . . . . ?
B5 B10 B12 B11 -100.25(15) . . . . ?
B6 C1 B2 B3 -143.54(16) . . . . ?
B6 C1 B2 C7 -101.55(15) . . . . ?
B6 C1 B2 B11 -40.49(15) . . . . ?
B6 C1 B3 B2 35.73(16) . . . . ?
B6 C1 B3 B4 -107.47(16) . . . . ?
B6 C1 B3 C7 -6.3(2) . . . . ?
B6 C1 B3 B8 -67.18(19) . . . . ?
B6 C1 B4 B3 106.30(17) . . . . ?
B6 C1 B4 B5 -36.43(15) . . . . ?
B6 C1 B4 B8 66.28(18) . . . . ?
B6 C1 B4 B9 3.4(2) . . . . ?
B6 C1 B5 B4 143.37(15) . . . . ?
B6 C1 B5 B9 103.98(15) . . . . ?
B6 C1 B5 B10 39.69(14) . . . . ?
B6 B2 B3 C1 -32.77(15) . . . . ?
B6 B2 B3 B4 0.1(2) . . . . ?
B6 B2 B3 C7 96.65(17) . . . . ?
B6 B2 B3 B8 64.1(2) . . . . ?
B6 B2 C7 B3 -103.23(17) . . . . ?
B6 B2 C7 B8 -67.50(19) . . . . ?
B6 B2 C7 B11 39.91(14) . . . . ?
B6 B2 C7 B12 3.4(2) . . . . ?
B6 B2 B11 C7 -134.30(16) . . . . ?
B6 B2 B11 B10 -37.84(15) . . . . ?
B6 B2 B11 B12 -101.77(16) . . . . ?
B6 B5 B9 N1 -148.75(14) . . . . ?
B6 B5 B9 B4 100.41(15) . . . . ?
B6 B5 B9 B8 62.90(16) . . . . ?
B6 B5 B9 B10 -38.18(12) . . . . ?
B6 B5 B9 B12 0.19(17) . . . . ?
B6 B5 B10 N2 -117.8(2) . . . . ?
B6 B5 B10 B9 137.76(14) . . . . ?
B6 B5 B10 B11 37.91(14) . . . . ?
B6 B5 B10 B12 99.85(15) . . . . ?
B6 B10 B11 B2 37.67(15) . . . . ?
B6 B10 B11 C7 98.30(16) . . . . ?
B6 B10 B11 B12 137.07(14) . . . . ?
B6 B10 B12 C7 2.07(17) . . . . ?
B6 B10 B12 B8 63.70(17) . . . . ?
B6 B10 B12 B9 101.23(14) . . . . ?
B6 B10 B12 B11 -37.37(13) . . . . ?
B6 B11 B12 C7 -95.86(15) . . . . ?
B6 B11 B12 B8 -63.73(17) . . . . ?
B6 B11 B12 B9 0.45(18) . . . . ?
B6 B11 B12 B10 38.63(12) . . . . ?
C7 B2 B3 C1 -129.43(14) . . . . ?
C7 B2 B3 B4 -96.52(15) . . . . ?
C7 B2 B3 B8 -32.59(14) . . . . ?
C7 B2 B6 C1 93.68(16) . . . . ?
C7 B2 B6 B5 60.88(19) . . . . ?
C7 B2 B6 B10 -1.9(2) . . . . ?
C7 B2 B6 B11 -39.76(15) . . . . ?
C7 B2 B11 B6 134.30(16) . . . . ?
C7 B2 B11 B10 96.46(16) . . . . ?
C7 B2 B11 B12 32.53(14) . . . . ?
C7 B3 B4 C1 -93.70(15) . . . . ?
C7 B3 B4 B5 -61.10(18) . . . . ?
C7 B3 B4 B8 40.38(14) . . . . ?
C7 B3 B4 B9 2.8(2) . . . . ?
C7 B3 B8 B4 -133.27(15) . . . . ?
C7 B3 B8 B9 -95.97(15) . . . . ?
C7 B3 B8 B12 -32.96(13) . . . . ?
C7 B8 B9 N1 154.79(16) . . . . ?
C7 B8 B9 B4 -97.74(15) . . . . ?
C7 B8 B9 B5 -59.91(16) . . . . ?
C7 B8 B9 B10 1.74(17) . . . . ?
C7 B8 B9 B12 38.56(13) . . . . ?
C7 B8 B12 B9 -134.60(15) . . . . ?
C7 B8 B12 B10 -96.41(16) . . . . ?
C7 B8 B12 B11 -32.33(13) . . . . ?
C7 B11 B12 B8 32.13(13) . . . . ?
C7 B11 B12 B9 96.31(14) . . . . ?
C7 B11 B12 B10 134.49(14) . . . . ?
B8 B3 B4 C1 -134.08(14) . . . . ?
B8 B3 B4 B5 -101.48(15) . . . . ?
B8 B3 B4 B9 -37.56(14) . . . . ?
B8 B3 C7 B2 143.63(15) . . . . ?
B8 B3 C7 B11 107.56(16) . . . . ?
B8 B3 C7 B12 37.26(15) . . . . ?
B8 B4 B5 C1 -96.17(16) . . . . ?
B8 B4 B5 B6 -63.68(18) . . . . ?
B8 B4 B5 B9 38.49(14) . . . . ?
B8 B4 B5 B10 0.3(2) . . . . ?
B8 B4 B9 N1 115.84(19) . . . . ?
B8 B4 B9 B5 -137.28(15) . . . . ?
B8 B4 B9 B10 -101.12(14) . . . . ?
B8 B4 B9 B12 -38.57(14) . . . . ?
B8 C7 B11 B2 106.76(18) . . . . ?
B8 C7 B11 B6 66.93(19) . . . . ?
B8 C7 B11 B10 4.2(2) . . . . ?
B8 C7 B11 B12 -35.88(15) . . . . ?
B8 C7 B12 B9 39.79(14) . . . . ?
B8 C7 B12 B10 104.02(15) . . . . ?
B8 C7 B12 B11 143.91(15) . . . . ?
B8 B9 B10 N2 143.97(15) . . . . ?
B8 B9 B10 B5 -99.12(14) . . . . ?
B8 B9 B10 B6 -61.35(17) . . . . ?
B8 B9 B10 B11 0.59(18) . . . . ?
B8 B9 B10 B12 36.98(13) . . . . ?
B8 B9 B12 C7 -39.03(14) . . . . ?
B8 B9 B12 B10 -138.63(14) . . . . ?
B8 B9 B12 B11 -101.15(15) . . . . ?
B9 N1 C3 C4 169.03(19) . . . . ?
B9 N1 C6 C5 -167.00(19) . . . . ?
B9 N1 C6 C2 20.6(3) . . . . ?
B9 B4 B5 C1 -134.66(15) . . . . ?
B9 B4 B5 B6 -102.17(15) . . . . ?
B9 B4 B5 B10 -38.19(13) . . . . ?
B9 B4 B8 B3 138.44(15) . . . . ?
B9 B4 B8 C7 98.94(14) . . . . ?
B9 B4 B8 B12 38.66(13) . . . . ?
B9 B5 B6 C1 -95.84(15) . . . . ?
B9 B5 B6 B2 -63.03(18) . . . . ?
B9 B5 B6 B10 38.92(13) . . . . ?
B9 B5 B6 B11 0.07(18) . . . . ?
B9 B5 B10 N2 104.5(2) . . . . ?
B9 B5 B10 B6 -137.76(14) . . . . ?
B9 B5 B10 B11 -99.85(15) . . . . ?
B9 B5 B10 B12 -37.92(13) . . . . ?
B9 B8 B12 C7 134.60(15) . . . . ?
B9 B8 B12 B10 38.19(13) . . . . ?
B9 B8 B12 B11 102.27(16) . . . . ?
B9 B10 B11 B2 -63.30(18) . . . . ?
B9 B10 B11 B6 -100.97(14) . . . . ?
B9 B10 B11 C7 -2.66(18) . . . . ?
B9 B10 B11 B12 36.10(12) . . . . ?
B9 B10 B12 C7 -99.17(14) . . . . ?
B9 B10 B12 B8 -37.53(13) . . . . ?
B9 B10 B12 B11 -138.60(14) . . . . ?
B10 N2 C9 C10 170.4(2) . . . . ?
B10 N2 C12 C11 -168.6(2) . . . . ?
B10 N2 C12 C13 15.7(3) . . . . ?
B10 B5 B6 C1 -134.77(15) . . . . ?
B10 B5 B6 B2 -101.95(17) . . . . ?
B10 B5 B6 B11 -38.85(13) . . . . ?
B10 B5 B9 N1 -110.56(16) . . . . ?
B10 B5 B9 B4 138.59(14) . . . . ?
B10 B5 B9 B8 101.09(14) . . . . ?
B10 B5 B9 B12 38.38(12) . . . . ?
B10 B6 B11 B2 -138.02(16) . . . . ?
B10 B6 B11 C7 -99.25(15) . . . . ?
B10 B6 B11 B12 -38.69(13) . . . . ?
B10 B9 B12 C7 99.61(15) . . . . ?
B10 B9 B12 B8 138.63(14) . . . . ?
B10 B9 B12 B11 37.48(12) . . . . ?
B10 B11 B12 C7 -134.49(14) . . . . ?
B10 B11 B12 B8 -102.37(14) . . . . ?
B10 B11 B12 B9 -38.19(12) . . . . ?
B11 B2 B3 C1 -96.37(16) . . . . ?
B11 B2 B3 B4 -63.5(2) . . . . ?
B11 B2 B3 C7 33.06(14) . . . . ?
B11 B2 B3 B8 0.5(2) . . . . ?
B11 B2 B6 C1 133.44(16) . . . . ?
B11 B2 B6 B5 100.64(16) . . . . ?
B11 B2 B6 B10 37.89(14) . . . . ?
B11 B2 C7 B3 -143.14(15) . . . . ?
B11 B2 C7 B8 -107.41(15) . . . . ?
B11 B2 C7 B12 -36.47(15) . . . . ?
B11 B6 B10 N2 -109.6(2) . . . . ?
B11 B6 B10 B5 136.54(15) . . . . ?
B11 B6 B10 B9 99.07(14) . . . . ?
B11 B6 B10 B12 37.54(13) . . . . ?
B11 C7 B8 B3 -106.41(18) . . . . ?
B11 C7 B8 B4 -66.05(18) . . . . ?
B11 C7 B8 B9 -3.8(2) . . . . ?
B11 C7 B8 B12 35.68(15) . . . . ?
B11 C7 B12 B8 -143.91(15) . . . . ?
B11 C7 B12 B9 -104.12(16) . . . . ?
B11 C7 B12 B10 -39.89(13) . . . . ?
B11 B10 B12 C7 39.44(13) . . . . ?
B11 B10 B12 B8 101.07(15) . . . . ?
B11 B10 B12 B9 138.60(14) . . . . ?
B12 C7 B8 B3 -142.09(15) . . . . ?
B12 C7 B8 B4 -101.73(14) . . . . ?
B12 C7 B8 B9 -39.46(13) . . . . ?
B12 C7 B11 B2 142.63(16) . . . . ?
B12 C7 B11 B6 102.80(15) . . . . ?
B12 C7 B11 B10 40.05(13) . . . . ?
B12 B8 B9 N1 116.23(19) . . . . ?
B12 B8 B9 B4 -136.30(16) . . . . ?
B12 B8 B9 B5 -98.48(15) . . . . ?
B12 B8 B9 B10 -36.83(13) . . . . ?
B12 B9 B10 N2 106.99(17) . . . . ?
B12 B9 B10 B5 -136.10(14) . . . . ?
B12 B9 B10 B6 -98.33(15) . . . . ?
B12 B9 B10 B11 -36.39(13) . . . . ?
B12 B10 B11 B2 -99.40(16) . . . . ?
B12 B10 B11 B6 -137.07(14) . . . . ?
B12 B10 B11 C7 -38.76(13) . . . . ?
